data_4119216
loop_
_publ_author_name
'Akihito Konishi'
'Yasukazu Hirao'
'Kouzou Matsumoto'
'Hiroyuki Kurata'
'Ryohei Kishi'
'Yasuteru Shigeta'
'Masayoshi Nakano'
'Kazuya Tokunaga'
'Kenji Kamada'
'Takashi Kubo'

_publ_section_title
;
 Synthesis and Characterization of Quarteranthene: Elucidating the
 Characteristics of the Edge State of Graphene Nanoribbons at the
 Molecular Level
;
_journal_name_full 'Journal of the American Chemical Society'
_journal_page_first 1430
_journal_page_last 1437
_journal_paper_doi 10.1021/ja309599m
_journal_volume 135
_journal_year 2013
_chemical_formula_sum 'C110 H94 O2'
_chemical_formula_weight 1447.85
_chemical_name_common quarterantheneperoxide
_chemical_name_systematic
; 
 ? 
;
_space_group_IT_number 2
_symmetry_cell_setting triclinic
_symmetry_Int_Tables_number 2
_symmetry_space_group_name_Hall '-P 1'
_symmetry_space_group_name_H-M 'P -1'
_atom_sites_solution_hydrogens geom
_atom_sites_solution_primary direct
_atom_sites_solution_secondary difmap
_audit_creation_method SHELXL-97
_cell_angle_alpha 77.6474(11)
_cell_angle_beta 89.1137(9)
_cell_angle_gamma 84.1088(11)
_cell_formula_units_Z 2
_cell_length_a 9.7396(3)
_cell_length_b 19.3986(7)
_cell_length_c 21.6326(8)
_cell_measurement_temperature 200(2)
_cell_volume 3971.4(2)
_computing_cell_refinement PROCESS-AUTO
_computing_data_collection PROCESS-AUTO
_computing_data_reduction CrystalStructure
_computing_publication_material 'CrystalStructure 3.8'
_computing_structure_refinement SHELXL
_computing_structure_solution SYSTEM90
_diffrn_ambient_temperature 200(2)
_diffrn_measured_fraction_theta_full 0.987
_diffrn_measured_fraction_theta_max 0.987
_diffrn_measurement_device_type 'Rigaku RAXIS-RAPID'
_diffrn_measurement_method \w
_diffrn_radiation_monochromator graphite
_diffrn_radiation_source 'fine-focus sealed tube'
_diffrn_radiation_type MoK\a
_diffrn_radiation_wavelength 0.71075
_diffrn_reflns_av_R_equivalents 0.0711
_diffrn_reflns_av_sigmaI/netI 0.1081
_diffrn_reflns_limit_h_max 12
_diffrn_reflns_limit_h_min -12
_diffrn_reflns_limit_k_max 25
_diffrn_reflns_limit_k_min -25
_diffrn_reflns_limit_l_max 28
_diffrn_reflns_limit_l_min -28
_diffrn_reflns_number 39061
_diffrn_reflns_theta_full 27.48
_diffrn_reflns_theta_max 27.48
_diffrn_reflns_theta_min 3.11
_exptl_absorpt_coefficient_mu 0.070
_exptl_absorpt_correction_T_max 0.9861
_exptl_absorpt_correction_T_min 0.9861
_exptl_absorpt_correction_type none
_exptl_crystal_colour brown
_exptl_crystal_density_diffrn 1.211
_exptl_crystal_description prism
_exptl_crystal_F_000 1540
_exptl_crystal_size_max 0.20
_exptl_crystal_size_mid 0.20
_exptl_crystal_size_min 0.20
_refine_diff_density_max 0.542
_refine_diff_density_min -0.408
_refine_diff_density_rms 0.069
_refine_ls_extinction_method none
_refine_ls_goodness_of_fit_ref 1.022
_refine_ls_hydrogen_treatment mixed
_refine_ls_matrix_type full
_refine_ls_number_parameters 1133
_refine_ls_number_reflns 17985
_refine_ls_number_restraints 0
_refine_ls_restrained_S_all 1.022
_refine_ls_R_factor_all 0.1676
_refine_ls_R_factor_gt 0.0761
_refine_ls_shift/su_max 0.016
_refine_ls_shift/su_mean 0.000
_refine_ls_structure_factor_coef Fsqd
_refine_ls_weighting_details 'calc w=1/[\s^2^(Fo^2^)+(0.1000P)^2^+0.0000P] where P=(Fo^2^+2Fc^2^)/3'
_refine_ls_weighting_scheme calc
_refine_ls_wR_factor_gt 0.1871
_refine_ls_wR_factor_ref 0.2350
_reflns_number_gt 7337
_reflns_number_total 17985
_reflns_threshold_expression >2sigma(I)
_cod_data_source_file ja309599m_si_003.cif
_cod_data_source_block 8
_cod_database_code 4119216

loop_
_symmetry_equiv_pos_as_xyz
'x, y, z'
'-x, -y, -z'

loop_
_atom_site_label
_atom_site_type_symbol
_atom_site_fract_x
_atom_site_fract_y
_atom_site_fract_z
_atom_site_U_iso_or_equiv
_atom_site_adp_type
_atom_site_occupancy
_atom_site_symmetry_multiplicity
_atom_site_calc_flag
_atom_site_refinement_flags
_atom_site_disorder_assembly
_atom_site_disorder_group
C1 C 0.56827(16) 1.22155(8) 0.21279(7) 0.0406(4) Uani 1 1 d . . .
C2 C 0.67295(16) 1.17113(8) 0.23822(7) 0.0404(4) Uani 1 1 d . A .
C3 C 0.72497(17) 1.16645(8) 0.30205(7) 0.0457(5) Uani 1 1 d . . .
H1 H 0.6801(16) 1.2087(8) 0.3278(7) 0.068(5) Uiso 1 1 d . . .
C4 C 0.82230(18) 1.11576(8) 0.33040(7) 0.0483(5) Uani 1 1 d . A .
C5 C 0.8733(3) 1.05857(9) 0.29788(8) 0.0845(8) Uani 1 1 d . . .
H2 H 1.000(3) 1.0317(14) 0.3050(13) 0.190(11) Uiso 1 1 d . . .
C6 C 0.84508(18) 1.07218(8) 0.22807(7) 0.0484(5) Uani 1 1 d . A .
C7 C 0.74403(16) 1.12522(7) 0.20061(6) 0.0383(4) Uani 1 1 d . . .
C8 C 0.71522(15) 1.13738(7) 0.13474(6) 0.0354(4) Uani 1 1 d . A .
C9 C 0.61156(15) 1.19156(7) 0.10751(6) 0.0354(4) Uani 1 1 d . . .
C10 C 0.58359(15) 1.20616(7) 0.04131(6) 0.0352(4) Uani 1 1 d . A .
C11 C 0.48961(15) 1.26401(8) 0.01540(7) 0.0408(4) Uani 1 1 d . . .
H3 H 0.4720 1.2739 -0.0289 0.049 Uiso 1 1 calc R A .
C12 C 0.42041(16) 1.30793(8) 0.05160(7) 0.0405(4) Uani 1 1 d . A .
C13 C 0.44117(16) 1.28945(8) 0.11671(7) 0.0431(5) Uani 1 1 d . . .
H4 H 0.3883 1.3160 0.1425 0.052 Uiso 1 1 calc R A .
C14 C 0.53597(15) 1.23371(7) 0.14589(6) 0.0368(4) Uani 1 1 d . A .
C15 C 0.79376(14) 1.09737(7) 0.09681(6) 0.0334(4) Uani 1 1 d . . .
C16 C 0.90091(15) 1.04535(7) 0.12439(6) 0.0346(4) Uani 1 1 d . A .
C17 C 0.92499(17) 1.03244(7) 0.19084(6) 0.0408(4) Uani 1 1 d . . .
C18 C 1.03410(17) 0.98008(8) 0.21616(7) 0.0467(5) Uani 1 1 d . A .
H5 H 1.0517 0.9700 0.2604 0.056 Uiso 1 1 calc R . .
C19 C 1.11339(16) 0.94427(8) 0.17959(6) 0.0415(4) Uani 1 1 d . . .
H6 H 1.1864 0.9106 0.1988 0.050 Uiso 1 1 calc R A .
C20 C 1.09197(15) 0.95496(7) 0.11309(6) 0.0352(4) Uani 1 1 d . . .
C21 C 0.98477(15) 1.00593(7) 0.08575(6) 0.0322(4) Uani 1 1 d . . .
C22 C 0.95871(14) 1.01907(7) 0.01901(6) 0.0311(4) Uani 1 1 d . . .
C23 C 0.84995(14) 1.07105(7) -0.00870(6) 0.0323(4) Uani 1 1 d . . .
C24 C 0.82403(14) 1.08372(7) -0.07465(6) 0.0321(4) Uani 1 1 d . . .
C25 C 0.71431(16) 1.13454(7) -0.09974(7) 0.0400(4) Uani 1 1 d . . .
H7 H 0.6936 1.1425 -0.1436 0.048 Uiso 1 1 calc R A .
C26 C 0.63650(16) 1.17279(8) -0.06321(6) 0.0401(4) Uani 1 1 d . A .
H8 H 0.5641 1.2068 -0.0824 0.048 Uiso 1 1 calc R . .
C27 C 0.66100(15) 1.16297(7) 0.00252(6) 0.0339(4) Uani 1 1 d . . .
C28 C 0.76756(15) 1.11116(7) 0.02973(6) 0.0322(4) Uani 1 1 d . A .
C29 C 0.48938(16) 1.26561(8) 0.25370(7) 0.0410(4) Uani 1 1 d . . .
C30 C 0.39298(16) 1.23493(8) 0.29673(7) 0.0429(4) Uani 1 1 d . . .
C31 C 0.31599(17) 1.27623(8) 0.33278(7) 0.0474(5) Uani 1 1 d . . .
H9 H 0.2504 1.2549 0.3617 0.057 Uiso 1 1 calc R . .
C32 C 0.33185(16) 1.34807(8) 0.32792(7) 0.0431(4) Uani 1 1 d . . .
C33 C 0.43095(17) 1.37608(8) 0.28653(7) 0.0506(5) Uani 1 1 d . . .
H10 H 0.4458 1.4244 0.2830 0.061 Uiso 1 1 calc R . .
C34 C 0.51056(17) 1.33631(8) 0.24955(7) 0.0484(5) Uani 1 1 d . . .
C35 C 0.37056(19) 1.15726(8) 0.30536(8) 0.0600(6) Uani 1 1 d . . .
H11 H 0.4538 1.1278 0.3239 0.090 Uiso 1 1 calc R . .
H12 H 0.3512 1.1468 0.2642 0.090 Uiso 1 1 calc R . .
H13 H 0.2922 1.1470 0.3336 0.090 Uiso 1 1 calc R . .
C36 C 0.23676(18) 1.39286(9) 0.36493(7) 0.0532(5) Uani 1 1 d . . .
C37 C 0.2273(2) 1.35481(11) 0.43409(8) 0.0830(7) Uani 1 1 d . . .
H14 H 0.1898 1.3093 0.4365 0.125 Uiso 1 1 calc R . .
H15 H 0.1666 1.3843 0.4568 0.125 Uiso 1 1 calc R . .
H16 H 0.3196 1.3464 0.4534 0.125 Uiso 1 1 calc R . .
C38 C 0.2882(2) 1.46547(9) 0.36312(9) 0.0756(6) Uani 1 1 d . . .
H17 H 0.3772 1.4589 0.3852 0.113 Uiso 1 1 calc R . .
H18 H 0.2209 1.4940 0.3839 0.113 Uiso 1 1 calc R . .
H19 H 0.2993 1.4900 0.3190 0.113 Uiso 1 1 calc R . .
C39 C 0.09161(19) 1.40536(10) 0.33460(9) 0.0733(7) Uani 1 1 d . . .
H20 H 0.0981 1.4273 0.2896 0.110 Uiso 1 1 calc R . .
H21 H 0.0317 1.4369 0.3557 0.110 Uiso 1 1 calc R . .
H22 H 0.0528 1.3599 0.3393 0.110 Uiso 1 1 calc R . .
C40 C 0.6213(2) 1.37077(9) 0.20799(9) 0.0721(6) Uani 1 1 d . . .
H23 H 0.7116 1.3550 0.2283 0.108 Uiso 1 1 calc R . .
H24 H 0.6037 1.4224 0.2018 0.108 Uiso 1 1 calc R . .
H25 H 0.6204 1.3572 0.1669 0.108 Uiso 1 1 calc R . .
C41 C 0.88760(17) 1.11770(9) 0.39348(7) 0.0527(5) Uani 1 1 d . . .
C42 C 1.0042(3) 1.06153(12) 0.41504(11) 0.1149(9) Uani 1 1 d . A .
H26 H 1.0408 1.0673 0.4554 0.172 Uiso 1 1 calc R . .
H27 H 1.0774 1.0659 0.3832 0.172 Uiso 1 1 calc R . .
H28 H 0.9707 1.0146 0.4206 0.172 Uiso 1 1 calc R . .
C43 C 0.7789(3) 1.11085(19) 0.44347(10) 0.1628(14) Uani 1 1 d . A .
H29 H 0.7476 1.0634 0.4505 0.244 Uiso 1 1 calc R . .
H30 H 0.7007 1.1466 0.4297 0.244 Uiso 1 1 calc R . .
H31 H 0.8173 1.1181 0.4829 0.244 Uiso 1 1 calc R . .
C44 C 0.9424(3) 1.18861(11) 0.39123(11) 0.1153(9) Uani 1 1 d . A .
H32 H 0.9929 1.1867 0.4305 0.173 Uiso 1 1 calc R . .
H33 H 0.8651 1.2259 0.3867 0.173 Uiso 1 1 calc R . .
H34 H 1.0045 1.1990 0.3551 0.173 Uiso 1 1 calc R . .
C45 C 0.33041(16) 1.37465(8) 0.01928(7) 0.0430(5) Uani 1 1 d . . .
C46 C 0.2887(2) 1.42331(9) 0.06526(8) 0.0677(6) Uani 1 1 d . A .
H35 H 0.2368 1.3977 0.1005 0.102 Uiso 1 1 calc R . .
H36 H 0.2309 1.4654 0.0430 0.102 Uiso 1 1 calc R . .
H37 H 0.3718 1.4379 0.0817 0.102 Uiso 1 1 calc R . .
C47 C 0.41039(19) 1.41657(9) -0.03471(8) 0.0617(6) Uani 1 1 d . A .
H38 H 0.4942 1.4299 -0.0179 0.093 Uiso 1 1 calc R . .
H39 H 0.3526 1.4595 -0.0553 0.093 Uiso 1 1 calc R . .
H40 H 0.4357 1.3872 -0.0656 0.093 Uiso 1 1 calc R . .
C48 C 0.19884(18) 1.35389(9) -0.00663(9) 0.0644(6) Uani 1 1 d . A .
H41 H 0.2234 1.3246 -0.0376 0.097 Uiso 1 1 calc R . .
H42 H 0.1410 1.3968 -0.0271 0.097 Uiso 1 1 calc R . .
H43 H 0.1479 1.3270 0.0282 0.097 Uiso 1 1 calc R . .
O1 O 0.82926(15) 0.99265(8) 0.32945(6) 0.0626(5) Uani 0.80 1 d P A 3
O2 O 0.6466(15) 1.0926(9) 0.3518(7) 0.262(8) Uani 0.20 1 d P A 4
C49 C 0.93707(15) 0.77839(7) 0.29033(6) 0.0369(4) Uani 1 1 d . . .
C50 C 0.83293(16) 0.82871(8) 0.29857(7) 0.0394(4) Uani 1 1 d . . .
C51 C 0.78384(18) 0.83376(8) 0.36149(7) 0.0485(5) Uani 1 1 d . . .
H44 H 0.8267(13) 0.7959(7) 0.3950(6) 0.040(4) Uiso 1 1 d . . .
C52 C 0.68268(19) 0.88314(9) 0.37285(7) 0.0517(5) Uani 1 1 d . A .
C53 C 0.62850(19) 0.94078(9) 0.31950(7) 0.0537(5) Uani 1 1 d . . .
H45 H 0.5135(15) 0.9469(7) 0.3240(6) 0.054(4) Uiso 1 1 d . . .
C54 C 0.65587(16) 0.92665(8) 0.25410(6) 0.0396(4) Uani 1 1 d . . .
C55 C 0.75787(15) 0.87412(7) 0.24506(6) 0.0364(4) Uani 1 1 d . . .
C56 C 0.78619(15) 0.86224(7) 0.18276(6) 0.0326(4) Uani 1 1 d . . .
C57 C 0.89070(15) 0.80849(7) 0.17452(6) 0.0340(4) Uani 1 1 d . . .
C58 C 0.91812(14) 0.79463(7) 0.11351(6) 0.0323(4) Uani 1 1 d . . .
C59 C 1.01396(15) 0.73769(7) 0.10758(7) 0.0376(4) Uani 1 1 d . . .
H46 H 1.0309 0.7283 0.0666 0.045 Uiso 1 1 calc R A .
C60 C 1.08557(15) 0.69412(7) 0.15883(7) 0.0377(4) Uani 1 1 d . B .
C61 C 1.06436(15) 0.71122(7) 0.21793(7) 0.0388(4) Uani 1 1 d . . .
H47 H 1.1173 0.6843 0.2530 0.047 Uiso 1 1 calc R A .
C62 C 0.96822(15) 0.76645(7) 0.22730(7) 0.0372(4) Uani 1 1 d . . .
C63 C 0.70633(14) 0.90181(7) 0.13100(6) 0.0303(4) Uani 1 1 d . . .
C64 C 0.59914(14) 0.95404(7) 0.14032(6) 0.0312(4) Uani 1 1 d . . .
C65 C 0.57577(15) 0.96707(7) 0.20241(6) 0.0346(4) Uani 1 1 d . . .
C66 C 0.46904(16) 1.02068(8) 0.20942(7) 0.0423(4) Uani 1 1 d . . .
H48 H 0.4530 1.0311 0.2500 0.051 Uiso 1 1 calc R . .
C67 C 0.38961(16) 1.05734(8) 0.16001(6) 0.0402(4) Uani 1 1 d . . .
H49 H 0.3188 1.0923 0.1670 0.048 Uiso 1 1 calc R A .
C68 C 0.40964(15) 1.04476(7) 0.09764(6) 0.0323(4) Uani 1 1 d . . .
C69 C 0.51619(15) 0.99371(7) 0.08787(6) 0.0316(4) Uani 1 1 d . . .
C70 C 0.54093(14) 0.98053(7) 0.02573(6) 0.0302(4) Uani 1 1 d . . .
C71 C 0.64945(14) 0.92874(7) 0.01627(6) 0.0298(4) Uani 1 1 d . . .
C72 C 0.67491(14) 0.91575(7) -0.04496(6) 0.0322(4) Uani 1 1 d . . .
C73 C 0.78575(15) 0.86548(7) -0.05262(7) 0.0382(4) Uani 1 1 d . . .
H50 H 0.8060 0.8576 -0.0938 0.046 Uiso 1 1 calc R A .
C74 C 0.86428(15) 0.82807(7) -0.00296(6) 0.0368(4) Uani 1 1 d . . .
H51 H 0.9379 0.7948 -0.0103 0.044 Uiso 1 1 calc R . .
C75 C 0.83916(14) 0.83747(7) 0.05954(6) 0.0323(4) Uani 1 1 d . . .
C76 C 0.73203(14) 0.88870(7) 0.06877(6) 0.0316(4) Uani 1 1 d . . .
C77 C 1.01829(16) 0.73486(8) 0.34635(7) 0.0394(4) Uani 1 1 d . . .
C78 C 1.12235(17) 0.76409(8) 0.37325(7) 0.0472(5) Uani 1 1 d . . .
C79 C 1.19862(17) 0.72331(8) 0.42410(7) 0.0507(5) Uani 1 1 d . . .
H52 H 1.2697 0.7439 0.4412 0.061 Uiso 1 1 calc R . .
C80 C 1.17596(16) 0.65366(8) 0.45129(7) 0.0419(4) Uani 1 1 d . . .
C81 C 1.06870(16) 0.62693(8) 0.42519(7) 0.0430(5) Uani 1 1 d . . .
H53 H 1.0478 0.5801 0.4432 0.052 Uiso 1 1 calc R . .
C82 C 0.99065(16) 0.66600(8) 0.37366(7) 0.0433(5) Uani 1 1 d . . .
C83 C 1.1525(2) 0.83992(9) 0.34770(9) 0.0773(6) Uani 1 1 d . . .
H54 H 1.2338 0.8496 0.3694 0.116 Uiso 1 1 calc R . .
H55 H 1.0729 0.8723 0.3550 0.116 Uiso 1 1 calc R . .
H56 H 1.1704 0.8469 0.3022 0.116 Uiso 1 1 calc R . .
C84 C 1.26752(18) 0.61027(8) 0.50592(7) 0.0484(5) Uani 1 1 d . . .
C85 C 1.2711(2) 0.65081(9) 0.55882(7) 0.0726(7) Uani 1 1 d . . .
H57 H 1.3088 0.6961 0.5426 0.109 Uiso 1 1 calc R . .
H58 H 1.3296 0.6227 0.5936 0.109 Uiso 1 1 calc R . .
H59 H 1.1773 0.6597 0.5743 0.109 Uiso 1 1 calc R . .
C86 C 1.2181(2) 0.53824(9) 0.53319(8) 0.0630(6) Uani 1 1 d . . .
H60 H 1.1228 0.5447 0.5478 0.094 Uiso 1 1 calc R . .
H61 H 1.2775 0.5135 0.5689 0.094 Uiso 1 1 calc R . .
H62 H 1.2222 0.5101 0.5005 0.094 Uiso 1 1 calc R . .
C87 C 1.41359(18) 0.59841(10) 0.48035(9) 0.0667(6) Uani 1 1 d . . .
H63 H 1.4112 0.5730 0.4459 0.100 Uiso 1 1 calc R . .
H64 H 1.4739 0.5703 0.5144 0.100 Uiso 1 1 calc R . .
H65 H 1.4491 0.6443 0.4645 0.100 Uiso 1 1 calc R . .
C88 C 0.87462(18) 0.63251(9) 0.34900(9) 0.0691(6) Uani 1 1 d . . .
H66 H 0.7866 0.6488 0.3664 0.104 Uiso 1 1 calc R . .
H67 H 0.8911 0.5808 0.3620 0.104 Uiso 1 1 calc R . .
H68 H 0.8712 0.6463 0.3027 0.104 Uiso 1 1 calc R . .
C89 C 0.61964(17) 0.87878(8) 0.43801(7) 0.0467(5) Uani 1 1 d . . .
C90 C 0.5101(2) 0.93900(11) 0.44241(9) 0.0942(8) Uani 1 1 d . . .
H69 H 0.4319 0.9376 0.4149 0.141 Uiso 1 1 calc R . .
H70 H 0.5492 0.9844 0.4290 0.141 Uiso 1 1 calc R . .
H71 H 0.4785 0.9339 0.4862 0.141 Uiso 1 1 calc R . .
C91 C 0.7310(2) 0.87797(16) 0.48571(9) 0.1346(12) Uani 1 1 d . . .
H72 H 0.6916 0.8698 0.5283 0.202 Uiso 1 1 calc R . .
H73 H 0.7698 0.9237 0.4766 0.202 Uiso 1 1 calc R . .
H74 H 0.8039 0.8399 0.4832 0.202 Uiso 1 1 calc R . .
C92 C 0.5552(3) 0.80915(12) 0.45703(13) 0.1270(10) Uani 1 1 d . . .
H75 H 0.4918 0.8049 0.4236 0.190 Uiso 1 1 calc R . .
H76 H 0.5042 0.8082 0.4966 0.190 Uiso 1 1 calc R . .
H77 H 0.6280 0.7695 0.4632 0.190 Uiso 1 1 calc R . .
C93 C 1.17811(16) 0.62786(8) 0.15148(7) 0.0432(5) Uani 1 1 d . . .
C94 C 1.2139(6) 0.5787(3) 0.2198(2) 0.0592(17) Uani 0.3443(14) 1 d P B 1
H78 H 1.2574 0.5324 0.2149 0.089 Uiso 0.3443(14) 1 calc PR B 1
H79 H 1.1288 0.5725 0.2442 0.089 Uiso 0.3443(14) 1 calc PR B 1
H80 H 1.2773 0.6013 0.2420 0.089 Uiso 0.3443(14) 1 calc PR B 1
C95 C 1.0963(6) 0.5841(3) 0.1182(2) 0.0643(18) Uani 0.3443(14) 1 d P B 1
H81 H 1.0645 0.6125 0.0769 0.096 Uiso 0.3443(14) 1 calc PR B 1
H82 H 1.0165 0.5694 0.1440 0.096 Uiso 0.3443(14) 1 calc PR B 1
H83 H 1.1551 0.5419 0.1121 0.096 Uiso 0.3443(14) 1 calc PR B 1
C96 C 1.3053(5) 0.6461(3) 0.1207(3) 0.0671(19) Uani 0.3443(14) 1 d P B 1
H84 H 1.3563 0.6036 0.1108 0.101 Uiso 0.3443(14) 1 calc PR B 1
H85 H 1.3613 0.6656 0.1487 0.101 Uiso 0.3443(14) 1 calc PR B 1
H86 H 1.2852 0.6816 0.0814 0.101 Uiso 0.3443(14) 1 calc PR B 1
C97 C 1.2088(3) 0.62565(13) 0.08029(11) 0.0564(8) Uani 0.6557(14) 1 d P B 2
H87 H 1.2524 0.6680 0.0600 0.085 Uiso 0.6557(14) 1 calc PR B 2
H88 H 1.1222 0.6244 0.0583 0.085 Uiso 0.6557(14) 1 calc PR B 2
H89 H 1.2710 0.5832 0.0783 0.085 Uiso 0.6557(14) 1 calc PR B 2
C98 C 1.1088(3) 0.56325(13) 0.17898(15) 0.0709(10) Uani 0.6557(14) 1 d P B 2
H90 H 1.1721 0.5208 0.1780 0.106 Uiso 0.6557(14) 1 calc PR B 2
H91 H 1.0258 0.5626 0.1542 0.106 Uiso 0.6557(14) 1 calc PR B 2
H92 H 1.0829 0.5638 0.2228 0.106 Uiso 0.6557(14) 1 calc PR B 2
C99 C 1.3181(3) 0.62481(16) 0.18293(14) 0.0721(10) Uani 0.6557(14) 1 d P B 2
H93 H 1.3761 0.5824 0.1770 0.108 Uiso 0.6557(14) 1 calc PR B 2
H94 H 1.3053 0.6229 0.2283 0.108 Uiso 0.6557(14) 1 calc PR B 2
H95 H 1.3628 0.6672 0.1638 0.108 Uiso 0.6557(14) 1 calc PR B 2
O3 O 0.67210(13) 1.00929(6) 0.32510(5) 0.0394(3) Uani 0.80 1 d P A 3
O4 O 0.8569(6) 0.9022(3) 0.3821(2) 0.0517(16) Uani 0.20 1 d P A 4
C100 C 0.4678(3) 0.74617(15) 0.27710(14) 0.1520(12) Uani 1 1 d . . .
H96 H 0.5281 0.7818 0.2828 0.228 Uiso 1 1 calc R . .
H97 H 0.4180 0.7304 0.3165 0.228 Uiso 1 1 calc R . .
H98 H 0.4014 0.7670 0.2430 0.228 Uiso 1 1 calc R . .
C101 C 0.5515(2) 0.68522(13) 0.26074(11) 0.0969(8) Uani 1 1 d . . .
C102 C 0.5457(2) 0.61745(12) 0.29646(9) 0.0944(8) Uani 1 1 d . . .
H99 H 0.4891 0.6096 0.3329 0.113 Uiso 1 1 calc R . .
C103 C 0.6241(2) 0.56046(14) 0.27834(11) 0.1125(9) Uani 1 1 d . . .
H100 H 0.6208 0.5137 0.3028 0.135 Uiso 1 1 calc R . .
C104 C 0.7044(2) 0.57144(13) 0.22631(12) 0.1106(9) Uani 1 1 d . . .
H101 H 0.7581 0.5330 0.2139 0.133 Uiso 1 1 calc R . .
C105 C 0.7066(2) 0.64038(14) 0.19139(11) 0.1096(9) Uani 1 1 d . . .
H102 H 0.7630 0.6485 0.1548 0.132 Uiso 1 1 calc R . .
C106 C 0.6305(2) 0.69702(12) 0.20774(10) 0.0886(7) Uani 1 1 d . . .
H103 H 0.6327 0.7435 0.1827 0.106 Uiso 1 1 calc R . .
C107 C 1.0799(3) 0.2328(2) 0.19958(15) 0.1625(16) Uani 1 1 d . . .
C108 C 1.0697(10) 0.2944(7) 0.2132(5) 0.109(4) Uani 0.20 1 d P C 3
C109 C 0.9976(3) 0.36385(13) 0.16570(13) 0.1480(9) Uani 1 1 d . . .
C110 C 0.9203(9) 0.3587(4) 0.1202(5) 0.077(3) Uani 0.20 1 d P C 3
C111 C 0.9187(2) 0.27751(13) 0.11388(9) 0.0953(8) Uani 1 1 d . . .
C112 C 0.9803(9) 0.2232(5) 0.1456(4) 0.056(3) Uani 0.20 1 d P C 3
C113 C 0.9969(3) 0.29174(16) 0.16006(12) 0.0828(10) Uani 0.80 1 d P C 4
C114 C 0.9832(10) 0.4101(5) 0.1754(5) 0.065(3) Uani 0.20 1 d P C 3
C115 C 0.8947(3) 0.42191(18) 0.10934(17) 0.1125(13) Uani 0.80 1 d P C 4
C116 C 0.8340(3) 0.39363(17) 0.07283(16) 0.1073(12) Uani 0.80 1 d P C 4
C117 C 0.8423(3) 0.3177(2) 0.07190(16) 0.1206(14) Uani 0.80 1 d P C 4

loop_
_atom_site_aniso_label
_atom_site_aniso_U_11
_atom_site_aniso_U_22
_atom_site_aniso_U_33
_atom_site_aniso_U_23
_atom_site_aniso_U_13
_atom_site_aniso_U_12
C1 0.0474(9) 0.0373(8) 0.0381(8) -0.0110(6) 0.0078(7) -0.0040(7)
C2 0.0497(9) 0.0359(8) 0.0350(7) -0.0099(6) 0.0081(7) 0.0022(7)
C3 0.0563(10) 0.0427(9) 0.0392(8) -0.0134(7) -0.0002(8) -0.0003(8)
C4 0.0615(10) 0.0486(9) 0.0341(8) -0.0130(7) 0.0013(8) 0.0067(9)
C5 0.160(2) 0.0458(11) 0.0357(9) -0.0052(8) 0.0006(12) 0.0376(13)
C6 0.0728(11) 0.0386(9) 0.0304(7) -0.0089(7) 0.0021(8) 0.0129(8)
C7 0.0526(9) 0.0304(7) 0.0314(7) -0.0086(6) 0.0055(7) 0.0017(7)
C8 0.0419(8) 0.0294(7) 0.0348(7) -0.0067(6) 0.0051(7) -0.0036(7)
C9 0.0394(8) 0.0299(7) 0.0362(7) -0.0070(6) 0.0047(7) -0.0004(7)
C10 0.0367(8) 0.0318(7) 0.0369(7) -0.0084(6) 0.0057(7) -0.0010(7)
C11 0.0418(9) 0.0420(9) 0.0364(8) -0.0074(7) 0.0019(7) 0.0040(7)
C12 0.0439(9) 0.0348(8) 0.0422(8) -0.0096(7) 0.0054(7) 0.0013(7)
C13 0.0433(9) 0.0395(8) 0.0461(8) -0.0108(7) 0.0103(8) 0.0001(7)
C14 0.0417(8) 0.0317(7) 0.0374(7) -0.0097(6) 0.0065(7) -0.0010(7)
C15 0.0374(8) 0.0298(7) 0.0321(7) -0.0056(6) 0.0052(7) -0.0029(6)
C16 0.0447(8) 0.0287(7) 0.0296(7) -0.0057(6) 0.0073(7) -0.0029(7)
C17 0.0583(10) 0.0318(8) 0.0303(7) -0.0066(6) 0.0008(7) 0.0046(7)
C18 0.0631(10) 0.0416(9) 0.0323(7) -0.0074(7) -0.0061(8) 0.0092(8)
C19 0.0517(9) 0.0371(8) 0.0327(7) -0.0053(6) -0.0010(7) 0.0055(8)
C20 0.0430(8) 0.0300(7) 0.0315(7) -0.0045(6) 0.0029(7) -0.0037(7)
C21 0.0400(8) 0.0272(7) 0.0304(7) -0.0066(6) 0.0039(7) -0.0074(6)
C22 0.0389(8) 0.0249(7) 0.0294(7) -0.0055(5) 0.0041(6) -0.0038(6)
C23 0.0383(8) 0.0275(7) 0.0303(7) -0.0031(6) 0.0036(7) -0.0057(6)
C24 0.0368(8) 0.0267(7) 0.0323(7) -0.0065(6) 0.0043(6) -0.0013(6)
C25 0.0491(9) 0.0355(8) 0.0343(7) -0.0076(6) -0.0029(7) 0.0017(7)
C26 0.0457(9) 0.0340(8) 0.0380(8) -0.0058(7) -0.0022(7) 0.0050(7)
C27 0.0363(8) 0.0308(7) 0.0350(7) -0.0073(6) 0.0022(7) -0.0043(6)
C28 0.0381(8) 0.0245(7) 0.0339(7) -0.0064(6) 0.0039(7) -0.0029(6)
C29 0.0477(9) 0.0360(8) 0.0394(8) -0.0121(6) 0.0034(7) 0.0025(7)
C30 0.0505(9) 0.0380(8) 0.0400(8) -0.0120(7) 0.0091(8) 0.0032(7)
C31 0.0518(10) 0.0468(9) 0.0432(8) -0.0104(7) 0.0097(8) -0.0023(8)
C32 0.0493(9) 0.0428(8) 0.0378(8) -0.0138(7) 0.0068(7) 0.0031(8)
C33 0.0619(11) 0.0383(8) 0.0543(9) -0.0173(7) 0.0058(9) -0.0031(8)
C34 0.0571(10) 0.0411(8) 0.0504(9) -0.0188(7) 0.0180(8) -0.0035(8)
C35 0.0737(12) 0.0401(9) 0.0657(11) -0.0118(8) 0.0168(10) -0.0047(9)
C36 0.0600(11) 0.0531(10) 0.0480(9) -0.0208(7) 0.0116(8) 0.0064(9)
C37 0.1148(17) 0.0838(14) 0.0491(10) -0.0227(9) 0.0258(11) 0.0108(13)
C38 0.0876(14) 0.0706(11) 0.0805(11) -0.0461(9) 0.0180(11) -0.0028(11)
C39 0.0613(12) 0.0742(13) 0.0856(13) -0.0277(10) 0.0071(11) 0.0087(11)
C40 0.0819(13) 0.0600(10) 0.0843(12) -0.0322(9) 0.0317(11) -0.0225(10)
C41 0.0529(10) 0.0592(10) 0.0438(9) -0.0057(8) -0.0005(8) -0.0066(9)
C42 0.1306(18) 0.0954(16) 0.1232(15) -0.0493(13) -0.0710(14) 0.0336(15)
C43 0.1022(18) 0.354(4) 0.0466(12) -0.0537(17) 0.0177(13) -0.072(2)
C44 0.168(2) 0.0761(14) 0.1077(15) -0.0312(12) -0.0598(16) -0.0043(16)
C45 0.0447(9) 0.0344(8) 0.0482(8) -0.0089(7) 0.0015(8) 0.0036(7)
C46 0.0849(14) 0.0465(10) 0.0667(11) -0.0112(9) 0.0062(11) 0.0141(10)
C47 0.0642(12) 0.0444(10) 0.0684(11) -0.0006(9) 0.0118(10) 0.0067(9)
C48 0.0487(10) 0.0566(11) 0.0826(13) -0.0077(10) -0.0055(10) 0.0054(9)
O1 0.0650(10) 0.0673(9) 0.0560(8) -0.0160(7) -0.0026(8) -0.0033(8)
O2 0.203(12) 0.301(16) 0.249(15) 0.044(13) -0.037(12) -0.085(12)
C49 0.0395(8) 0.0335(8) 0.0345(7) -0.0021(6) -0.0034(7) 0.0007(7)
C50 0.0484(9) 0.0337(8) 0.0346(7) -0.0047(6) -0.0055(7) -0.0015(7)
C51 0.0675(11) 0.0418(9) 0.0314(7) -0.0041(7) -0.0058(8) 0.0095(9)
C52 0.0699(11) 0.0509(10) 0.0292(8) -0.0051(7) -0.0017(8) 0.0106(9)
C53 0.0691(11) 0.0526(10) 0.0345(8) -0.0097(7) -0.0040(8) 0.0178(9)
C54 0.0509(9) 0.0346(8) 0.0318(7) -0.0074(6) -0.0039(7) 0.0046(7)
C55 0.0423(8) 0.0325(8) 0.0329(7) -0.0040(6) -0.0048(7) -0.0025(7)
C56 0.0359(8) 0.0281(7) 0.0338(7) -0.0074(6) 0.0004(6) -0.0010(6)
C57 0.0369(8) 0.0282(7) 0.0352(7) -0.0032(6) -0.0039(7) -0.0028(6)
C58 0.0318(7) 0.0283(7) 0.0355(7) -0.0055(6) -0.0019(6) 0.0000(6)
C59 0.0380(8) 0.0343(8) 0.0392(8) -0.0071(6) 0.0002(7) 0.0009(7)
C60 0.0344(8) 0.0314(8) 0.0454(8) -0.0059(7) -0.0037(7) 0.0018(7)
C61 0.0408(8) 0.0327(8) 0.0401(8) -0.0037(7) -0.0086(7) 0.0021(7)
C62 0.0416(8) 0.0310(8) 0.0372(8) -0.0047(6) -0.0028(7) -0.0010(7)
C63 0.0360(7) 0.0250(7) 0.0294(7) -0.0048(6) -0.0011(6) -0.0022(6)
C64 0.0349(8) 0.0268(7) 0.0310(7) -0.0048(6) 0.0014(6) -0.0026(6)
C65 0.0418(8) 0.0305(7) 0.0297(7) -0.0052(6) 0.0001(7) 0.0020(7)
C66 0.0527(9) 0.0412(8) 0.0319(7) -0.0119(6) 0.0021(7) 0.0090(8)
C67 0.0492(9) 0.0381(8) 0.0313(7) -0.0084(6) 0.0000(7) 0.0064(7)
C68 0.0376(8) 0.0280(7) 0.0304(7) -0.0067(6) 0.0023(7) 0.0015(6)
C69 0.0393(8) 0.0248(7) 0.0303(7) -0.0051(6) 0.0007(6) -0.0025(6)
C70 0.0376(8) 0.0236(7) 0.0294(7) -0.0068(5) 0.0009(6) -0.0012(6)
C71 0.0341(7) 0.0252(7) 0.0302(7) -0.0069(6) -0.0001(6) -0.0013(6)
C72 0.0351(8) 0.0269(7) 0.0352(7) -0.0092(6) 0.0031(7) -0.0014(6)
C73 0.0455(9) 0.0348(8) 0.0332(7) -0.0085(6) -0.0002(7) 0.0037(7)
C74 0.0418(8) 0.0300(7) 0.0376(7) -0.0083(6) -0.0009(7) 0.0034(7)
C75 0.0358(8) 0.0283(7) 0.0321(7) -0.0056(6) -0.0002(7) -0.0016(6)
C76 0.0370(8) 0.0254(7) 0.0321(7) -0.0056(6) -0.0018(7) -0.0030(6)
C77 0.0433(8) 0.0354(8) 0.0371(8) -0.0038(7) -0.0066(7) 0.0006(7)
C78 0.0553(10) 0.0374(9) 0.0453(8) 0.0001(7) -0.0132(8) -0.0046(8)
C79 0.0555(10) 0.0396(9) 0.0533(9) 0.0000(8) -0.0200(8) -0.0054(8)
C80 0.0471(9) 0.0379(8) 0.0364(8) -0.0036(7) -0.0073(7) 0.0074(7)
C81 0.0535(9) 0.0309(8) 0.0401(8) 0.0010(7) -0.0042(8) -0.0014(7)
C82 0.0465(9) 0.0374(9) 0.0418(8) -0.0003(7) -0.0072(8) -0.0010(8)
C83 0.0948(13) 0.0440(10) 0.0837(12) 0.0169(10) -0.0445(11) -0.0212(10)
C84 0.0591(10) 0.0421(9) 0.0401(8) -0.0039(7) -0.0119(8) 0.0046(8)
C85 0.1093(16) 0.0597(11) 0.0454(9) -0.0116(8) -0.0237(10) 0.0118(12)
C86 0.0815(13) 0.0485(10) 0.0501(10) 0.0056(8) -0.0209(10) 0.0035(10)
C87 0.0583(11) 0.0697(13) 0.0643(11) -0.0036(10) -0.0160(10) 0.0105(10)
C88 0.0764(11) 0.0537(11) 0.0711(11) 0.0095(9) -0.0317(10) -0.0223(9)
C89 0.0533(10) 0.0508(9) 0.0361(8) -0.0081(7) 0.0012(8) -0.0076(8)
C90 0.1245(19) 0.0883(16) 0.0571(11) -0.0074(11) 0.0336(13) 0.0276(15)
C91 0.0858(16) 0.279(3) 0.0487(11) -0.0582(15) -0.0099(12) -0.014(2)
C92 0.142(2) 0.0843(15) 0.167(2) -0.0461(15) 0.0841(18) -0.0416(15)
C93 0.0386(8) 0.0367(8) 0.0521(9) -0.0079(7) -0.0083(8) 0.0041(7)
C94 0.068(3) 0.039(3) 0.060(3) 0.004(2) -0.009(3) 0.016(3)
C95 0.079(4) 0.043(3) 0.068(3) -0.015(2) -0.009(3) 0.015(3)
C96 0.061(3) 0.047(3) 0.086(4) -0.010(3) 0.019(3) 0.014(3)
C97 0.0617(17) 0.0492(15) 0.0558(15) -0.0162(12) -0.0043(14) 0.0169(14)
C98 0.080(2) 0.0361(15) 0.095(2) -0.0130(15) 0.0137(19) -0.0033(15)
C99 0.0498(16) 0.081(2) 0.0829(19) -0.0235(16) -0.0250(15) 0.0223(15)
O3 0.0395(7) 0.0433(7) 0.0396(6) -0.0192(5) 0.0001(6) -0.0025(6)
O4 0.068(4) 0.049(3) 0.040(3) -0.013(2) -0.013(3) -0.006(3)
C100 0.102(2) 0.183(2) 0.204(3) -0.106(2) -0.014(2) -0.024(2)
C101 0.0779(14) 0.1295(17) 0.0964(15) -0.0399(13) -0.0053(13) -0.0381(13)
C102 0.0984(14) 0.1369(17) 0.0569(11) -0.0188(12) 0.0046(12) -0.0592(13)
C103 0.1176(17) 0.1319(18) 0.0966(16) -0.0189(14) -0.0225(15) -0.0621(15)
C104 0.1037(17) 0.1313(17) 0.1153(17) -0.0515(14) -0.0112(15) -0.0442(15)
C105 0.0976(15) 0.163(2) 0.0784(14) -0.0249(14) -0.0025(13) -0.0601(15)
C106 0.0765(12) 0.1208(16) 0.0743(13) -0.0130(12) -0.0046(12) -0.0526(12)
C107 0.117(2) 0.207(3) 0.124(2) 0.030(2) 0.040(2) 0.028(2)
C108 0.040(5) 0.200(11) 0.094(6) -0.078(7) -0.035(5) 0.062(6)
C109 0.1258(16) 0.1786(16) 0.2024(19) -0.1481(13) 0.1030(16) -0.0986(14)
C110 0.082(5) 0.031(5) 0.103(6) 0.008(4) 0.088(5) 0.000(4)
C111 0.0683(12) 0.168(2) 0.0646(12) -0.0403(12) 0.0270(11) -0.0509(13)
C112 0.045(5) 0.061(6) 0.047(5) 0.011(4) 0.032(4) 0.013(4)
C113 0.0615(15) 0.119(2) 0.0665(16) -0.0146(16) 0.0192(14) -0.0162(16)
C114 0.059(6) 0.058(5) 0.085(6) -0.029(5) 0.022(5) -0.010(5)
C115 0.0774(18) 0.119(2) 0.144(3) -0.028(2) 0.0460(19) -0.0303(18)
C116 0.0811(19) 0.098(2) 0.133(3) -0.002(2) 0.0496(19) -0.0200(17)
C117 0.078(2) 0.170(3) 0.105(2) -0.005(2) 0.0293(19) -0.030(2)

loop_
_atom_type_symbol
_atom_type_description
_atom_type_scat_dispersion_real
_atom_type_scat_dispersion_imag
_atom_type_scat_source
C C 0.0033 0.0016 'International Tables Vol C Tables 4.2.6.8 and 6.1.1.4'
H H 0.0000 0.0000 'International Tables Vol C Tables 4.2.6.8 and 6.1.1.4'
O O 0.0106 0.0060 'International Tables Vol C Tables 4.2.6.8 and 6.1.1.4'

loop_
_geom_angle_atom_site_label_1
_geom_angle_atom_site_label_2
_geom_angle_atom_site_label_3
_geom_angle
_geom_angle_site_symmetry_1
_geom_angle_site_symmetry_3
C2 C1 C14 119.73(14) . .
C2 C1 C29 120.31(13) . .
C14 C1 C29 119.94(12) . .
C1 C2 C7 121.05(13) . .
C1 C2 C3 121.00(14) . .
C7 C2 C3 117.70(13) . .
C4 C3 C2 123.34(15) . .
C4 C3 O2 69.1(5) . .
C2 C3 O2 105.5(5) . .
C4 C3 H1 119.9(7) . .
C2 C3 H1 116.7(7) . .
O2 C3 H1 96.6(9) . .
C3 C4 C5 119.18(15) . .
C3 C4 C41 121.99(15) . .
C5 C4 C41 118.73(15) . .
C3 C4 O2 67.9(5) . .
C5 C4 O2 101.1(6) . .
C41 C4 O2 103.8(5) . .
O1 C5 C4 110.92(16) . .
O1 C5 C6 111.11(17) . .
C4 C5 C6 116.45(14) . .
O1 C5 H2 90.1(12) . .
C4 C5 H2 119.8(13) . .
C6 C5 H2 105.4(12) . .
C7 C6 C17 120.67(13) . .
C7 C6 C5 120.02(15) . .
C17 C6 C5 119.27(15) . .
C6 C7 C8 120.19(13) . .
C6 C7 C2 120.16(13) . .
C8 C7 C2 119.56(12) . .
C15 C8 C9 120.76(12) . .
C15 C8 C7 119.72(12) . .
C9 C8 C7 119.47(13) . .
C8 C9 C10 120.53(13) . .
C8 C9 C14 120.44(12) . .
C10 C9 C14 119.01(12) . .
C11 C10 C9 118.79(13) . .
C11 C10 C27 122.39(13) . .
C9 C10 C27 118.69(12) . .
C12 C11 C10 122.89(13) . .
C12 C11 H3 118.6 . .
C10 C11 H3 118.6 . .
C13 C12 C11 117.28(13) . .
C13 C12 C45 122.64(14) . .
C11 C12 C45 120.04(13) . .
C12 C13 C14 123.01(14) . .
C12 C13 H4 118.5 . .
C14 C13 H4 118.5 . .
C13 C14 C9 118.71(13) . .
C13 C14 C1 121.62(14) . .
C9 C14 C1 119.45(12) . .
C8 C15 C16 120.04(12) . .
C8 C15 C28 119.77(12) . .
C16 C15 C28 120.16(13) . .
C15 C16 C17 119.28(13) . .
C15 C16 C21 120.48(12) . .
C17 C16 C21 120.24(12) . .
C6 C17 C18 122.83(13) . .
C6 C17 C16 120.01(13) . .
C18 C17 C16 117.13(13) . .
C19 C18 C17 122.27(13) . .
C19 C18 H5 118.9 . .
C17 C18 H5 118.9 . .
C18 C19 C20 122.44(14) . .
C18 C19 H6 118.8 . .
C20 C19 H6 118.8 . .
C21 C20 C19 117.52(13) . .
C21 C20 C24 120.38(12) . 2_775
C19 C20 C24 122.10(12) . 2_775
C20 C21 C22 119.96(13) . .
C20 C21 C16 120.38(12) . .
C22 C21 C16 119.66(12) . .
C22 C22 C23 120.36(15) 2_775 .
C22 C22 C21 119.77(15) 2_775 .
C23 C22 C21 119.86(12) . .
C24 C23 C22 119.74(13) . .
C24 C23 C28 119.77(12) . .
C22 C23 C28 120.49(12) . .
C25 C24 C23 117.80(13) . .
C25 C24 C20 122.42(12) . 2_775
C23 C24 C20 119.78(12) . 2_775
C26 C25 C24 122.32(13) . .
C26 C25 H7 118.8 . .
C24 C25 H7 118.8 . .
C25 C26 C27 121.66(13) . .
C25 C26 H8 119.2 . .
C27 C26 H8 119.2 . .
C28 C27 C26 117.70(13) . .
C28 C27 C10 120.16(12) . .
C26 C27 C10 122.10(12) . .
C27 C28 C23 120.70(12) . .
C27 C28 C15 119.95(13) . .
C23 C28 C15 119.35(12) . .
C34 C29 C30 119.22(14) . .
C34 C29 C1 121.36(14) . .
C30 C29 C1 119.43(13) . .
C31 C30 C29 119.57(14) . .
C31 C30 C35 119.02(14) . .
C29 C30 C35 121.41(14) . .
C30 C31 C32 122.32(15) . .
C30 C31 H9 118.8 . .
C32 C31 H9 118.8 . .
C33 C32 C31 116.61(14) . .
C33 C32 C36 122.94(14) . .
C31 C32 C36 120.37(14) . .
C32 C33 C34 122.76(15) . .
C32 C33 H10 118.6 . .
C34 C33 H10 118.6 . .
C29 C34 C33 119.44(15) . .
C29 C34 C40 121.73(15) . .
C33 C34 C40 118.78(15) . .
C30 C35 H11 109.5 . .
C30 C35 H12 109.5 . .
H11 C35 H12 109.5 . .
C30 C35 H13 109.5 . .
H11 C35 H13 109.5 . .
H12 C35 H13 109.5 . .
C37 C36 C38 108.07(15) . .
C37 C36 C32 110.78(13) . .
C38 C36 C32 111.90(14) . .
C37 C36 C39 109.27(16) . .
C38 C36 C39 108.13(14) . .
C32 C36 C39 108.62(14) . .
C36 C37 H14 109.5 . .
C36 C37 H15 109.5 . .
H14 C37 H15 109.5 . .
C36 C37 H16 109.5 . .
H14 C37 H16 109.5 . .
H15 C37 H16 109.5 . .
C36 C38 H17 109.5 . .
C36 C38 H18 109.5 . .
H17 C38 H18 109.5 . .
C36 C38 H19 109.5 . .
H17 C38 H19 109.5 . .
H18 C38 H19 109.5 . .
C36 C39 H20 109.5 . .
C36 C39 H21 109.5 . .
H20 C39 H21 109.5 . .
C36 C39 H22 109.5 . .
H20 C39 H22 109.5 . .
H21 C39 H22 109.5 . .
C34 C40 H23 109.5 . .
C34 C40 H24 109.5 . .
H23 C40 H24 109.5 . .
C34 C40 H25 109.5 . .
H23 C40 H25 109.5 . .
H24 C40 H25 109.5 . .
C42 C41 C43 108.32(17) . .
C42 C41 C44 107.01(17) . .
C43 C41 C44 106.0(2) . .
C42 C41 C4 115.04(16) . .
C43 C41 C4 109.01(15) . .
C44 C41 C4 111.01(14) . .
C41 C42 H26 109.5 . .
C41 C42 H27 109.5 . .
H26 C42 H27 109.5 . .
C41 C42 H28 109.5 . .
H26 C42 H28 109.5 . .
H27 C42 H28 109.5 . .
C41 C43 H29 109.5 . .
C41 C43 H30 109.5 . .
H29 C43 H30 109.5 . .
C41 C43 H31 109.5 . .
H29 C43 H31 109.5 . .
H30 C43 H31 109.5 . .
C41 C44 H32 109.5 . .
C41 C44 H33 109.5 . .
H32 C44 H33 109.5 . .
C41 C44 H34 109.5 . .
H32 C44 H34 109.5 . .
H33 C44 H34 109.5 . .
C47 C45 C12 109.54(13) . .
C47 C45 C48 109.80(13) . .
C12 C45 C48 109.66(13) . .
C47 C45 C46 107.70(13) . .
C12 C45 C46 111.75(13) . .
C48 C45 C46 108.35(14) . .
C45 C46 H35 109.5 . .
C45 C46 H36 109.5 . .
H35 C46 H36 109.5 . .
C45 C46 H37 109.5 . .
H35 C46 H37 109.5 . .
H36 C46 H37 109.5 . .
C45 C47 H38 109.5 . .
C45 C47 H39 109.5 . .
H38 C47 H39 109.5 . .
C45 C47 H40 109.5 . .
H38 C47 H40 109.5 . .
H39 C47 H40 109.5 . .
C45 C48 H41 109.5 . .
C45 C48 H42 109.5 . .
H41 C48 H42 109.5 . .
C45 C48 H43 109.5 . .
H41 C48 H43 109.5 . .
H42 C48 H43 109.5 . .
C5 O1 O3 101.23(14) . .
C3 O2 C4 43.1(3) . .
C50 C49 C62 119.91(12) . .
C50 C49 C77 120.29(13) . .
C62 C49 C77 119.80(13) . .
C49 C50 C55 121.46(13) . .
C49 C50 C51 121.09(13) . .
C55 C50 C51 117.17(13) . .
C52 C51 C50 123.92(13) . .
C52 C51 O4 70.6(2) . .
C50 C51 O4 107.4(2) . .
C52 C51 H44 122.8(8) . .
C50 C51 H44 113.2(8) . .
O4 C51 H44 97.0(8) . .
C51 C52 C53 119.04(14) . .
C51 C52 C89 121.53(13) . .
C53 C52 C89 119.37(14) . .
C51 C52 O4 63.9(2) . .
C53 C52 O4 103.27(19) . .
C89 C52 O4 104.57(19) . .
O3 C53 C52 111.31(14) . .
O3 C53 C54 111.61(13) . .
C52 C53 C54 115.50(14) . .
O3 C53 H45 105.0(7) . .
C52 C53 H45 107.1(7) . .
C54 C53 H45 105.4(8) . .
C55 C54 C65 120.47(13) . .
C55 C54 C53 120.33(13) . .
C65 C54 C53 119.19(13) . .
C54 C55 C56 120.17(12) . .
C54 C55 C50 120.71(13) . .
C56 C55 C50 119.06(13) . .
C63 C56 C57 120.84(13) . .
C63 C56 C55 119.79(12) . .
C57 C56 C55 119.32(12) . .
C56 C57 C58 120.27(12) . .
C56 C57 C62 120.95(13) . .
C58 C57 C62 118.77(13) . .
C59 C58 C57 118.94(12) . .
C59 C58 C75 122.05(13) . .
C57 C58 C75 118.90(12) . .
C60 C59 C58 123.01(14) . .
C60 C59 H46 118.5 . .
C58 C59 H46 118.5 . .
C59 C60 C61 117.40(13) . .
C59 C60 C93 121.39(13) . .
C61 C60 C93 121.13(12) . .
C62 C61 C60 122.35(13) . .
C62 C61 H47 118.8 . .
C60 C61 H47 118.8 . .
C61 C62 C57 119.31(13) . .
C61 C62 C49 121.34(12) . .
C57 C62 C49 119.15(13) . .
C56 C63 C64 120.18(12) . .
C56 C63 C76 119.92(12) . .
C64 C63 C76 119.89(11) . .
C63 C64 C65 119.27(12) . .
C63 C64 C69 120.35(12) . .
C65 C64 C69 120.38(12) . .
C54 C65 C66 122.54(13) . .
C54 C65 C64 120.04(13) . .
C66 C65 C64 117.41(12) . .
C67 C66 C65 122.09(14) . .
C67 C66 H48 119.0 . .
C65 C66 H48 119.0 . .
C66 C67 C68 121.63(14) . .
C66 C67 H49 119.2 . .
C68 C67 H49 119.2 . .
C69 C68 C67 118.51(12) . .
C69 C68 C72 120.01(12) . 2_675
C67 C68 C72 121.47(13) . 2_675
C68 C69 C70 120.09(12) . .
C68 C69 C64 119.94(12) . .
C70 C69 C64 119.97(12) . .
C70 C70 C71 120.46(15) 2_675 .
C70 C70 C69 119.86(15) 2_675 .
C71 C70 C69 119.67(11) . .
C72 C71 C70 119.97(11) . .
C72 C71 C76 119.60(12) . .
C70 C71 C76 120.43(12) . .
C73 C72 C71 118.20(12) . .
C73 C72 C68 122.17(13) . 2_675
C71 C72 C68 119.61(12) . 2_675
C74 C73 C72 122.02(13) . .
C74 C73 H50 119.0 . .
C72 C73 H50 119.0 . .
C73 C74 C75 121.65(13) . .
C73 C74 H51 119.2 . .
C75 C74 H51 119.2 . .
C76 C75 C74 117.95(12) . .
C76 C75 C58 120.16(12) . .
C74 C75 C58 121.87(12) . .
C75 C76 C71 120.52(12) . .
C75 C76 C63 119.79(12) . .
C71 C76 C63 119.68(12) . .
C82 C77 C78 118.44(13) . .
C82 C77 C49 121.54(14) . .
C78 C77 C49 120.01(13) . .
C79 C78 C77 119.77(14) . .
C79 C78 C83 119.30(15) . .
C77 C78 C83 120.93(13) . .
C78 C79 C80 123.07(15) . .
C78 C79 H52 118.5 . .
C80 C79 H52 118.5 . .
C81 C80 C79 115.92(13) . .
C81 C80 C84 123.45(13) . .
C79 C80 C84 120.62(14) . .
C80 C81 C82 122.70(14) . .
C80 C81 H53 118.7 . .
C82 C81 H53 118.7 . .
C77 C82 C81 120.04(14) . .
C77 C82 C88 121.15(13) . .
C81 C82 C88 118.80(13) . .
C78 C83 H54 109.5 . .
C78 C83 H55 109.5 . .
H54 C83 H55 109.5 . .
C78 C83 H56 109.5 . .
H54 C83 H56 109.5 . .
H55 C83 H56 109.5 . .
C86 C84 C85 108.52(13) . .
C86 C84 C87 108.24(14) . .
C85 C84 C87 109.38(15) . .
C86 C84 C80 112.66(14) . .
C85 C84 C80 110.01(13) . .
C87 C84 C80 107.97(13) . .
C84 C85 H57 109.5 . .
C84 C85 H58 109.5 . .
H57 C85 H58 109.5 . .
C84 C85 H59 109.5 . .
H57 C85 H59 109.5 . .
H58 C85 H59 109.5 . .
C84 C86 H60 109.5 . .
C84 C86 H61 109.5 . .
H60 C86 H61 109.5 . .
C84 C86 H62 109.5 . .
H60 C86 H62 109.5 . .
H61 C86 H62 109.5 . .
C84 C87 H63 109.5 . .
C84 C87 H64 109.5 . .
H63 C87 H64 109.5 . .
C84 C87 H65 109.5 . .
H63 C87 H65 109.5 . .
H64 C87 H65 109.5 . .
C82 C88 H66 109.5 . .
C82 C88 H67 109.5 . .
H66 C88 H67 109.5 . .
C82 C88 H68 109.5 . .
H66 C88 H68 109.5 . .
H67 C88 H68 109.5 . .
C91 C89 C90 107.93(17) . .
C91 C89 C52 109.76(15) . .
C90 C89 C52 114.43(13) . .
C91 C89 C92 107.46(18) . .
C90 C89 C92 108.40(17) . .
C52 C89 C92 108.63(16) . .
C89 C90 H69 109.5 . .
C89 C90 H70 109.5 . .
H69 C90 H70 109.5 . .
C89 C90 H71 109.5 . .
H69 C90 H71 109.5 . .
H70 C90 H71 109.5 . .
C89 C91 H72 109.5 . .
C89 C91 H73 109.5 . .
H72 C91 H73 109.5 . .
C89 C91 H74 109.5 . .
H72 C91 H74 109.5 . .
H73 C91 H74 109.5 . .
C89 C92 H75 109.5 . .
C89 C92 H76 109.5 . .
H75 C92 H76 109.5 . .
C89 C92 H77 109.5 . .
H75 C92 H77 109.5 . .
H76 C92 H77 109.5 . .
C96 C93 C98 139.0(3) . .
C96 C93 C95 113.9(3) . .
C98 C93 C95 51.0(2) . .
C96 C93 C99 53.1(2) . .
C98 C93 C99 110.55(18) . .
C95 C93 C99 140.4(3) . .
C96 C93 C60 111.2(2) . .
C98 C93 C60 109.76(16) . .
C95 C93 C60 108.5(2) . .
C99 C93 C60 110.95(16) . .
C96 C93 C97 56.6(3) . .
C98 C93 C97 106.69(19) . .
C95 C93 C97 60.1(2) . .
C99 C93 C97 106.03(18) . .
C60 C93 C97 112.73(14) . .
C96 C93 C94 108.4(3) . .
C98 C93 C94 56.1(2) . .
C95 C93 C94 105.0(3) . .
C99 C93 C94 58.3(2) . .
C60 C93 C94 109.5(2) . .
C97 C93 C94 137.8(2) . .
C93 C94 H78 109.5 . .
C93 C94 H79 109.5 . .
C93 C94 H80 109.5 . .
C93 C95 H81 109.5 . .
C93 C95 H82 109.5 . .
C93 C95 H83 109.5 . .
C93 C96 H84 109.5 . .
C93 C96 H85 109.5 . .
C93 C96 H86 109.5 . .
C93 C97 H87 109.5 . .
C93 C97 H88 109.5 . .
H87 C97 H88 109.5 . .
C93 C97 H89 109.5 . .
H87 C97 H89 109.5 . .
H88 C97 H89 109.5 . .
C93 C98 H90 109.5 . .
C93 C98 H91 109.5 . .
H90 C98 H91 109.5 . .
C93 C98 H92 109.5 . .
H90 C98 H92 109.5 . .
H91 C98 H92 109.5 . .
C93 C99 H93 109.5 . .
C93 C99 H94 109.5 . .
H93 C99 H94 109.5 . .
C93 C99 H95 109.5 . .
H93 C99 H95 109.5 . .
H94 C99 H95 109.5 . .
C53 O3 O1 101.53(12) . .
C51 O4 C52 45.53(16) . .
C101 C100 H96 109.5 . .
C101 C100 H97 109.5 . .
H96 C100 H97 109.5 . .
C101 C100 H98 109.5 . .
H96 C100 H98 109.5 . .
H97 C100 H98 109.5 . .
C106 C101 C102 120.9(2) . .
C106 C101 C100 118.1(2) . .
C102 C101 C100 121.0(2) . .
C101 C102 C103 119.3(2) . .
C101 C102 H99 120.3 . .
C103 C102 H99 120.3 . .
C104 C103 C102 120.5(2) . .
C104 C103 H100 119.8 . .
C102 C103 H100 119.8 . .
C103 C104 C105 118.4(2) . .
C103 C104 H101 120.8 . .
C105 C104 H101 120.8 . .
C106 C105 C104 122.4(2) . .
C106 C105 H102 118.8 . .
C104 C105 H102 118.8 . .
C101 C106 C105 118.5(2) . .
C101 C106 H103 120.7 . .
C105 C106 H103 120.7 . .
C108 C107 C113 59.9(5) . .
C108 C107 C112 116.3(6) . .
C113 C107 C112 57.1(4) . .
C107 C108 C109 122.0(8) . .
C114 C109 C110 111.7(7) . .
C114 C109 C113 168.4(6) . .
C110 C109 C113 68.4(4) . .
C114 C109 C108 124.2(8) . .
C110 C109 C108 121.3(6) . .
C113 C109 C108 53.2(5) . .
C114 C109 C115 68.7(6) . .
C110 C109 C115 44.0(4) . .
C113 C109 C115 112.4(2) . .
C108 C109 C115 164.7(5) . .
C109 C110 C111 111.7(6) . .
C109 C110 C114 28.7(4) . .
C111 C110 C114 139.4(6) . .
C112 C111 C117 160.4(6) . .
C112 C111 C113 68.2(5) . .
C117 C111 C113 131.4(3) . .
C112 C111 C110 129.4(6) . .
C117 C111 C110 70.2(4) . .
C113 C111 C110 61.2(4) . .
C111 C112 C107 116.8(7) . .
C111 C113 C109 118.7(2) . .
C111 C113 C107 117.7(3) . .
C109 C113 C107 123.6(3) . .
C109 C114 C110 39.6(5) . .
C116 C115 C109 114.9(3) . .
C115 C116 C117 127.5(3) . .
C111 C117 C116 115.2(3) . .

loop_
_geom_bond_atom_site_label_1
_geom_bond_atom_site_label_2
_geom_bond_distance
_geom_bond_site_symmetry_2
C1 C2 1.372(2) .
C1 C14 1.4500(19) .
C1 C29 1.507(2) .
C2 C7 1.449(2) .
C2 C3 1.460(2) .
C3 C4 1.345(2) .
C3 O2 1.825(15) .
C3 H1 1.135(15) .
C4 C5 1.477(2) .
C4 C41 1.524(2) .
C4 O2 1.840(15) .
C5 O1 1.420(2) .
C5 C6 1.501(2) .
C5 H2 1.29(3) .
C6 C7 1.389(2) .
C6 C17 1.404(2) .
C7 C8 1.4212(19) .
C8 C15 1.411(2) .
C8 C9 1.4165(19) .
C9 C10 1.4240(19) .
C9 C14 1.431(2) .
C10 C11 1.3954(19) .
C10 C27 1.458(2) .
C11 C12 1.394(2) .
C11 H3 0.9500 .
C12 C13 1.390(2) .
C12 C45 1.527(2) .
C13 C14 1.3932(19) .
C13 H4 0.9500 .
C15 C16 1.4173(19) .
C15 C28 1.4401(18) .
C16 C17 1.4243(19) .
C16 C21 1.440(2) .
C17 C18 1.421(2) .
C18 C19 1.346(2) .
C18 H5 0.9500 .
C19 C20 1.4245(19) .
C19 H6 0.9500 .
C20 C21 1.4052(19) .
C20 C24 1.430(2) 2_775
C21 C22 1.4334(18) .
C22 C22 1.410(3) 2_775
C22 C23 1.4282(18) .
C23 C24 1.4169(18) .
C23 C28 1.438(2) .
C24 C25 1.4076(19) .
C24 C20 1.430(2) 2_775
C25 C26 1.366(2) .
C25 H7 0.9500 .
C26 C27 1.4143(19) .
C26 H8 0.9500 .
C27 C28 1.4089(18) .
C29 C34 1.392(2) .
C29 C30 1.398(2) .
C30 C31 1.392(2) .
C30 C35 1.516(2) .
C31 C32 1.399(2) .
C31 H9 0.9500 .
C32 C33 1.379(2) .
C32 C36 1.537(2) .
C33 C34 1.399(2) .
C33 H10 0.9500 .
C34 C40 1.510(2) .
C35 H11 0.9800 .
C35 H12 0.9800 .
C35 H13 0.9800 .
C36 C37 1.526(2) .
C36 C38 1.535(2) .
C36 C39 1.542(2) .
C37 H14 0.9800 .
C37 H15 0.9800 .
C37 H16 0.9800 .
C38 H17 0.9800 .
C38 H18 0.9800 .
C38 H19 0.9800 .
C39 H20 0.9800 .
C39 H21 0.9800 .
C39 H22 0.9800 .
C40 H23 0.9800 .
C40 H24 0.9800 .
C40 H25 0.9800 .
C41 C42 1.496(3) .
C41 C43 1.497(3) .
C41 C44 1.517(3) .
C42 H26 0.9800 .
C42 H27 0.9800 .
C42 H28 0.9800 .
C43 H29 0.9800 .
C43 H30 0.9800 .
C43 H31 0.9800 .
C44 H32 0.9800 .
C44 H33 0.9800 .
C44 H34 0.9800 .
C45 C47 1.526(2) .
C45 C48 1.531(2) .
C45 C46 1.535(2) .
C46 H35 0.9800 .
C46 H36 0.9800 .
C46 H37 0.9800 .
C47 H38 0.9800 .
C47 H39 0.9800 .
C47 H40 0.9800 .
C48 H41 0.9800 .
C48 H42 0.9800 .
C48 H43 0.9800 .
O1 O3 1.5317(19) .
C49 C50 1.371(2) .
C49 C62 1.454(2) .
C49 C77 1.5039(19) .
C50 C55 1.4518(18) .
C50 C51 1.455(2) .
C51 C52 1.360(2) .
C51 O4 1.711(6) .
C51 H44 0.979(12) .
C52 C53 1.485(2) .
C52 C89 1.518(2) .
C52 O4 1.797(6) .
C53 O3 1.466(2) .
C53 C54 1.512(2) .
C53 H45 1.119(14) .
C54 C55 1.391(2) .
C54 C65 1.4143(19) .
C55 C56 1.433(2) .
C56 C63 1.4088(18) .
C56 C57 1.4182(19) .
C57 C58 1.418(2) .
C57 C62 1.4285(18) .
C58 C59 1.3974(19) .
C58 C75 1.4584(18) .
C59 C60 1.3898(19) .
C59 H46 0.9500 .
C60 C61 1.395(2) .
C60 C93 1.528(2) .
C61 C62 1.395(2) .
C61 H47 0.9500 .
C63 C64 1.4215(19) .
C63 C76 1.4363(19) .
C64 C65 1.4296(19) .
C64 C69 1.4352(18) .
C65 C66 1.423(2) .
C66 C67 1.3543(19) .
C66 H48 0.9500 .
C67 C68 1.4285(19) .
C67 H49 0.9500 .
C68 C69 1.4050(19) .
C68 C72 1.4456(18) 2_675
C69 C70 1.4335(19) .
C70 C70 1.410(2) 2_675
C70 C71 1.4254(19) .
C71 C72 1.4140(19) .
C71 C76 1.4362(17) .
C72 C73 1.411(2) .
C72 C68 1.4455(18) 2_675
C73 C74 1.3579(18) .
C73 H50 0.9500 .
C74 C75 1.4167(19) .
C74 H51 0.9500 .
C75 C76 1.4077(19) .
C77 C82 1.392(2) .
C77 C78 1.402(2) .
C78 C79 1.386(2) .
C78 C83 1.514(2) .
C79 C80 1.392(2) .
C79 H52 0.9500 .
C80 C81 1.391(2) .
C80 C84 1.534(2) .
C81 C82 1.3933(19) .
C81 H53 0.9500 .
C82 C88 1.517(2) .
C83 H54 0.9800 .
C83 H55 0.9800 .
C83 H56 0.9800 .
C84 C86 1.519(2) .
C84 C85 1.524(2) .
C84 C87 1.532(2) .
C85 H57 0.9800 .
C85 H58 0.9800 .
C85 H59 0.9800 .
C86 H60 0.9800 .
C86 H61 0.9800 .
C86 H62 0.9800 .
C87 H63 0.9800 .
C87 H64 0.9800 .
C87 H65 0.9800 .
C88 H66 0.9800 .
C88 H67 0.9800 .
C88 H68 0.9800 .
C89 C91 1.505(3) .
C89 C90 1.517(3) .
C89 C92 1.522(3) .
C90 H69 0.9800 .
C90 H70 0.9800 .
C90 H71 0.9800 .
C91 H72 0.9800 .
C91 H73 0.9800 .
C91 H74 0.9800 .
C92 H75 0.9800 .
C92 H76 0.9800 .
C92 H77 0.9800 .
C93 C96 1.438(5) .
C93 C98 1.491(3) .
C93 C95 1.514(6) .
C93 C99 1.523(3) .
C93 C97 1.573(3) .
C93 C94 1.599(5) .
C94 H78 0.9800 .
C94 H79 0.9800 .
C94 H80 0.9800 .
C95 H81 0.9800 .
C95 H82 0.9800 .
C95 H83 0.9800 .
C96 H84 0.9800 .
C96 H85 0.9800 .
C96 H86 0.9800 .
C97 H87 0.9800 .
C97 H88 0.9800 .
C97 H89 0.9800 .
C98 H90 0.9800 .
C98 H91 0.9800 .
C98 H92 0.9800 .
C99 H93 0.9800 .
C99 H94 0.9800 .
C99 H95 0.9800 .
C100 C101 1.470(4) .
C100 H96 0.9800 .
C100 H97 0.9800 .
C100 H98 0.9800 .
C101 C106 1.362(3) .
C101 C102 1.381(3) .
C102 C103 1.401(3) .
C102 H99 0.9500 .
C103 C104 1.352(3) .
C103 H100 0.9500 .
C104 C105 1.390(3) .
C104 H101 0.9500 .
C105 C106 1.369(3) .
C105 H102 0.9500 .
C106 H103 0.9500 .
C107 C108 1.284(14) .
C107 C113 1.451(4) .
C107 C112 1.582(10) .
C108 C109 1.613(11) .
C109 C114 0.960(10) .
C109 C110 1.276(11) .
C109 C113 1.431(4) .
C109 C115 1.726(4) .
C110 C111 1.612(9) .
C110 C114 1.859(14) .
C111 C112 1.231(8) .
C111 C117 1.259(4) .
C111 C113 1.356(3) .
C115 C116 1.241(5) .
C116 C117 1.472(5) .
